data_4110969
loop_
_publ_author_name
'Bouwkamp, Marco W.'
'Bowman, Amanda C.'
'Lobkovsky, Emil'
'Chirik, Paul J.'

_publ_section_title
;
 Iron-Catalyzed [2\p + 2\p] Cycloaddition of \a,\w-Dienes:
 The Importance of Redox-Active Supporting Ligands
;
_journal_coden_ASTM JACSAT
_journal_issue 41
_journal_name_full 'Journal of the American Chemical Society'
_journal_page_first 13340
_journal_page_last 13341
_journal_paper_doi 10.1021/ja064711u
_journal_volume 128
_journal_year 2006
_chemical_formula_moiety 'C37 H49 Fe N3'
_chemical_formula_sum 'C37 H49 Fe N3'
_chemical_formula_weight 591.64
_space_group_IT_number 14
_symmetry_cell_setting monoclinic
_symmetry_space_group_name_Hall '-P 2ybc'
_symmetry_space_group_name_H-M 'P 1 21/c 1'
_atom_sites_solution_hydrogens difmap
_atom_sites_solution_primary direct
_atom_sites_solution_secondary difmap
_audit_creation_method SHELXL-97
_cell_angle_alpha 90.00
_cell_angle_beta 106.317(3)
_cell_angle_gamma 90.00
_cell_formula_units_Z 4
_cell_length_a 14.9396(8)
_cell_length_b 16.2602(10)
_cell_length_c 13.6584(7)
_cell_measurement_reflns_used 7280
_cell_measurement_temperature 173(2)
_cell_measurement_theta_max 34.50
_cell_measurement_theta_min 2.51
_cell_volume 3184.3(3)
_computing_cell_refinement 'Bruker SAINT+'
_computing_data_collection 'Bruker APEX2'
_computing_data_reduction 'Bruker SAINT+'
_computing_molecular_graphics 'Bruker SHELXTL'
_computing_publication_material 'Bruker SHELXTL'
_computing_structure_refinement 'SHELXL-97 (Sheldrick, 1997)'
_computing_structure_solution 'SHELXS-97 (Sheldrick, 1990)'
_diffrn_ambient_temperature 173(2)
_diffrn_measured_fraction_theta_full 0.854
_diffrn_measured_fraction_theta_max 0.854
_diffrn_measurement_device_type 'Bruker X8 APEX II diffractometer'
_diffrn_measurement_method 'phi and omega scans'
_diffrn_radiation_monochromator graphite
_diffrn_radiation_source 'fine-focus sealed tube'
_diffrn_radiation_type MoK\a
_diffrn_radiation_wavelength 0.71073
_diffrn_reflns_av_R_equivalents 0.0276
_diffrn_reflns_av_sigmaI/netI 0.0284
_diffrn_reflns_limit_h_max 24
_diffrn_reflns_limit_h_min -23
_diffrn_reflns_limit_k_max 24
_diffrn_reflns_limit_k_min -26
_diffrn_reflns_limit_l_max 22
_diffrn_reflns_limit_l_min -23
_diffrn_reflns_number 59580
_diffrn_reflns_theta_full 37.57
_diffrn_reflns_theta_max 37.57
_diffrn_reflns_theta_min 1.89
_exptl_absorpt_coefficient_mu 0.503
_exptl_absorpt_correction_T_max 0.8637
_exptl_absorpt_correction_T_min 0.7870
_exptl_absorpt_correction_type multi-scan
_exptl_absorpt_process_details SADABS
_exptl_crystal_colour brown
_exptl_crystal_density_diffrn 1.234
_exptl_crystal_description block
_exptl_crystal_F_000 1272
_exptl_crystal_size_max 0.50
_exptl_crystal_size_mid 0.40
_exptl_crystal_size_min 0.30
_refine_diff_density_max 0.557
_refine_diff_density_min -0.432
_refine_diff_density_rms 0.063
_refine_ls_goodness_of_fit_ref 1.027
_refine_ls_hydrogen_treatment refall
_refine_ls_matrix_type full
_refine_ls_number_parameters 566
_refine_ls_number_reflns 14401
_refine_ls_number_restraints 0
_refine_ls_restrained_S_all 1.027
_refine_ls_R_factor_all 0.0510
_refine_ls_R_factor_gt 0.0349
_refine_ls_shift/su_max 0.002
_refine_ls_shift/su_mean 0.000
_refine_ls_structure_factor_coef Fsqd
_refine_ls_weighting_details 'calc w=1/[\s^2^(Fo^2^)+(0.0574P)^2^+0.4630P] where P=(Fo^2^+2Fc^2^)/3'
_refine_ls_weighting_scheme calc
_refine_ls_wR_factor_gt 0.0915
_refine_ls_wR_factor_ref 0.0999
_reflns_number_gt 11360
_reflns_number_total 14401
_reflns_threshold_expression >2sigma(I)
_cod_data_source_file ja064711usi20060703_113821.cif
_cod_data_source_block mwb7
_cod_depositor_comments
;
 Updated bibliographical information.

 Antanas Vaitkus,
 2019-09-17
;
_cod_database_code 4110969

loop_
_symmetry_equiv_pos_as_xyz
'x, y, z'
'-x, y+1/2, -z+1/2'
'-x, -y, -z'
'x, -y-1/2, z-1/2'

loop_
_atom_site_label
_atom_site_type_symbol
_atom_site_fract_x
_atom_site_fract_y
_atom_site_fract_z
_atom_site_U_iso_or_equiv
_atom_site_adp_type
_atom_site_occupancy
_atom_site_symmetry_multiplicity
_atom_site_calc_flag
Fe1 Fe 0.266939(8) 0.580398(7) 0.705975(8) 0.01417(4) Uani 1 1 d
N1 N 0.29078(5) 0.65608(5) 0.60015(5) 0.01660(12) Uani 1 1 d
N2 N 0.16703(5) 0.65104(4) 0.68523(5) 0.01539(12) Uani 1 1 d
N3 N 0.18543(5) 0.51831(5) 0.76996(5) 0.01642(12) Uani 1 1 d
C1 C 0.23387(8) 0.78391(7) 0.49693(9) 0.0290(2) Uani 1 1 d
H1C H 0.2863(11) 0.7764(10) 0.4663(12) 0.039(4) Uiso 1 1 d
H1B H 0.1791(12) 0.7841(11) 0.4417(13) 0.049(5) Uiso 1 1 d
H1A H 0.2395(12) 0.8364(12) 0.5258(14) 0.051(5) Uiso 1 1 d
C2 C 0.23210(6) 0.71927(5) 0.57428(6) 0.01810(14) Uani 1 1 d
C3 C 0.16049(6) 0.71911(5) 0.62429(6) 0.01695(14) Uani 1 1 d
C4 C 0.08942(6) 0.77628(6) 0.61495(7) 0.02054(15) Uani 1 1 d
H4 H 0.0884(10) 0.8244(9) 0.5696(11) 0.030(3) Uiso 1 1 d
C5 C 0.02463(6) 0.76525(6) 0.66956(7) 0.02244(16) Uani 1 1 d
H5 H -0.0254(10) 0.8037(9) 0.6642(10) 0.028(3) Uiso 1 1 d
C6 C 0.02968(6) 0.69551(6) 0.72937(7) 0.02106(16) Uani 1 1 d
H6 H -0.0170(10) 0.6871(9) 0.7649(10) 0.029(3) Uiso 1 1 d
C7 C 0.09991(6) 0.63752(5) 0.73487(6) 0.01697(14) Uani 1 1 d
C8 C 0.11111(6) 0.55924(6) 0.78175(6) 0.01841(14) Uani 1 1 d
C9 C 0.04357(7) 0.52668(7) 0.83505(9) 0.02788(19) Uani 1 1 d
H9C H 0.0444(13) 0.4694(12) 0.8354(14) 0.054(5) Uiso 1 1 d
H9B H -0.0176(12) 0.5441(11) 0.8026(13) 0.049(5) Uiso 1 1 d
H9A H 0.0558(14) 0.5486(13) 0.9074(15) 0.062(5) Uiso 1 1 d
C10 C 0.36383(6) 0.65038(6) 0.55012(6) 0.01842(14) Uani 1 1 d
C11 C 0.34920(7) 0.60127(6) 0.46213(7) 0.02200(16) Uani 1 1 d
C12 C 0.42235(8) 0.59201(7) 0.41847(8) 0.0301(2) Uani 1 1 d
H12 H 0.4126(11) 0.5591(10) 0.3584(12) 0.036(4) Uiso 1 1 d
C13 C 0.50656(8) 0.63109(8) 0.45872(9) 0.0344(2) Uani 1 1 d
H13 H 0.5558(11) 0.6223(10) 0.4269(12) 0.041(4) Uiso 1 1 d
C14 C 0.51915(7) 0.68111(8) 0.54280(9) 0.0310(2) Uani 1 1 d
H14 H 0.5793(11) 0.7075(10) 0.5709(12) 0.041(4) Uiso 1 1 d
C15 C 0.44901(6) 0.69191(6) 0.59079(7) 0.02270(16) Uani 1 1 d
C16 C 0.25552(7) 0.56279(7) 0.40987(7) 0.02633(18) Uani 1 1 d
H16 H 0.2161(10) 0.5682(8) 0.4541(11) 0.025(3) Uiso 1 1 d
C17 C 0.26244(11) 0.47265(8) 0.38043(9) 0.0384(3) Uani 1 1 d
H17C H 0.2963(12) 0.4663(11) 0.3330(13) 0.043(4) Uiso 1 1 d
H17B H 0.1991(13) 0.4493(12) 0.3486(13) 0.048(4) Uiso 1 1 d
H17A H 0.2998(14) 0.4378(12) 0.4368(15) 0.059(5) Uiso 1 1 d
C18 C 0.20791(10) 0.61156(9) 0.31413(9) 0.0383(3) Uani 1 1 d
H18C H 0.2476(12) 0.6099(11) 0.2694(14) 0.047(4) Uiso 1 1 d
H18B H 0.1447(12) 0.5869(10) 0.2802(13) 0.041(4) Uiso 1 1 d
H18A H 0.1983(12) 0.6687(12) 0.3307(13) 0.049(5) Uiso 1 1 d
C19 C 0.46713(7) 0.74949(7) 0.68171(8) 0.02654(18) Uani 1 1 d
H19 H 0.4194(9) 0.7434(8) 0.7143(10) 0.022(3) Uiso 1 1 d
C20 C 0.56199(9) 0.73318(10) 0.76001(10) 0.0400(3) Uani 1 1 d
H20C H 0.5745(13) 0.6750(13) 0.7759(14) 0.058(5) Uiso 1 1 d
H20B H 0.5603(13) 0.7581(12) 0.8244(14) 0.055(5) Uiso 1 1 d
H20A H 0.6120(15) 0.7566(13) 0.7354(15) 0.065(6) Uiso 1 1 d
C21 C 0.46305(12) 0.83926(9) 0.64762(11) 0.0450(3) Uani 1 1 d
H21C H 0.3987(15) 0.8538(13) 0.5946(16) 0.067(6) Uiso 1 1 d
H21B H 0.5131(16) 0.8468(13) 0.6161(17) 0.073(6) Uiso 1 1 d
H21A H 0.4745(11) 0.8784(11) 0.7054(13) 0.043(4) Uiso 1 1 d
C22 C 0.19233(6) 0.43233(5) 0.79474(6) 0.01753(14) Uani 1 1 d
C23 C 0.23334(7) 0.40438(6) 0.89490(7) 0.02191(16) Uani 1 1 d
C24 C 0.24461(7) 0.31978(7) 0.91166(9) 0.0283(2) Uani 1 1 d
H24 H 0.2734(11) 0.3000(10) 0.9819(12) 0.041(4) Uiso 1 1 d
C25 C 0.21637(7) 0.26451(7) 0.83326(10) 0.0300(2) Uani 1 1 d
H25 H 0.2281(10) 0.2080(10) 0.8489(11) 0.036(4) Uiso 1 1 d
C26 C 0.17410(7) 0.29231(6) 0.73552(9) 0.02704(19) Uani 1 1 d
H26 H 0.1520(10) 0.2530(9) 0.6812(11) 0.030(4) Uiso 1 1 d
C27 C 0.16009(6) 0.37586(6) 0.71401(7) 0.02041(15) Uani 1 1 d
C28 C 0.26550(9) 0.46193(7) 0.98538(7) 0.0318(2) Uani 1 1 d
H28 H 0.2527(10) 0.5152(10) 0.9614(11) 0.035(4) Uiso 1 1 d
C29 C 0.21374(15) 0.44413(12) 1.06549(11) 0.0541(4) Uani 1 1 d
H29C H 0.1468(14) 0.4469(13) 1.0381(14) 0.058(5) Uiso 1 1 d
H29B H 0.2292(14) 0.4822(13) 1.1236(16) 0.069(6) Uiso 1 1 d
H29A H 0.2322(15) 0.3886(14) 1.0956(16) 0.068(6) Uiso 1 1 d
C30 C 0.37100(10) 0.45526(9) 1.03463(10) 0.0442(3) Uani 1 1 d
H30C H 0.4099(13) 0.4697(12) 0.9882(15) 0.060(5) Uiso 1 1 d
H30B H 0.3868(13) 0.4886(12) 1.0953(15) 0.058(5) Uiso 1 1 d
H30A H 0.3891(13) 0.3976(12) 1.0588(14) 0.055(5) Uiso 1 1 d
C31 C 0.10804(8) 0.40411(7) 0.60712(7) 0.02740(19) Uani 1 1 d
H31 H 0.1277(10) 0.4594(10) 0.5991(11) 0.031(4) Uiso 1 1 d
C32 C 0.00291(9) 0.40732(10) 0.59395(10) 0.0385(3) Uani 1 1 d
H32C H -0.0273(13) 0.4209(10) 0.5258(14) 0.048(5) Uiso 1 1 d
H32B H -0.0185(12) 0.3531(12) 0.6065(14) 0.052(5) Uiso 1 1 d
H32A H -0.0122(13) 0.4431(12) 0.6343(15) 0.053(5) Uiso 1 1 d
C33 C 0.12683(11) 0.35008(11) 0.52376(10) 0.0454(3) Uani 1 1 d
H33C H 0.0996(13) 0.3766(12) 0.4593(15) 0.055(5) Uiso 1 1 d
H33B H 0.1961(13) 0.3440(11) 0.5328(13) 0.048(5) Uiso 1 1 d
H33A H 0.0972(13) 0.2950(12) 0.5234(14) 0.056(5) Uiso 1 1 d
C34 C 0.36768(7) 0.62435(7) 0.84426(7) 0.02475(17) Uani 1 1 d
H34B H 0.3441(11) 0.5988(10) 0.8961(12) 0.035(4) Uiso 1 1 d
H34A H 0.3815(11) 0.6837(10) 0.8514(12) 0.038(4) Uiso 1 1 d
C35 C 0.40666(6) 0.57661(6) 0.78264(7) 0.02318(17) Uani 1 1 d
H35 H 0.4420(9) 0.6013(9) 0.7389(10) 0.024(3) Uiso 1 1 d
C36 C 0.37084(6) 0.49542(6) 0.75761(7) 0.02246(16) Uani 1 1 d
H36 H 0.3587(9) 0.4620(8) 0.8130(10) 0.022(3) Uiso 1 1 d
C37 C 0.33458(7) 0.47528(6) 0.65505(7) 0.02233(16) Uani 1 1 d
H4B H 0.3586(11) 0.4978(10) 0.6071(12) 0.039(4) Uiso 1 1 d
H4A H 0.3053(11) 0.4232(9) 0.6352(12) 0.034(4) Uiso 1 1 d

loop_
_atom_site_aniso_label
_atom_site_aniso_U_11
_atom_site_aniso_U_22
_atom_site_aniso_U_33
_atom_site_aniso_U_23
_atom_site_aniso_U_13
_atom_site_aniso_U_12
Fe1 0.01358(5) 0.01398(6) 0.01513(5) 0.00061(4) 0.00435(4) 0.00223(4)
N1 0.0164(3) 0.0165(3) 0.0175(3) 0.0004(2) 0.0058(2) 0.0008(2)
N2 0.0145(3) 0.0146(3) 0.0171(3) -0.0002(2) 0.0045(2) 0.0013(2)
N3 0.0179(3) 0.0152(3) 0.0165(3) 0.0001(2) 0.0053(2) 0.0010(2)
C1 0.0342(5) 0.0232(5) 0.0330(5) 0.0110(4) 0.0152(4) 0.0055(4)
C2 0.0195(3) 0.0150(4) 0.0200(3) 0.0019(3) 0.0059(3) 0.0012(3)
C3 0.0170(3) 0.0141(3) 0.0188(3) -0.0006(3) 0.0035(2) 0.0013(3)
C4 0.0192(4) 0.0156(4) 0.0253(4) 0.0004(3) 0.0037(3) 0.0029(3)
C5 0.0182(4) 0.0185(4) 0.0298(4) -0.0028(3) 0.0053(3) 0.0048(3)
C6 0.0170(3) 0.0209(4) 0.0264(4) -0.0033(3) 0.0078(3) 0.0024(3)
C7 0.0154(3) 0.0173(4) 0.0188(3) -0.0021(3) 0.0058(2) 0.0008(3)
C8 0.0174(3) 0.0191(4) 0.0201(3) -0.0005(3) 0.0075(3) 0.0002(3)
C9 0.0264(4) 0.0274(5) 0.0356(5) 0.0033(4) 0.0181(4) 0.0004(4)
C10 0.0188(3) 0.0190(4) 0.0190(3) 0.0023(3) 0.0077(3) 0.0019(3)
C11 0.0254(4) 0.0231(4) 0.0185(3) 0.0017(3) 0.0080(3) 0.0033(3)
C12 0.0347(5) 0.0342(6) 0.0261(4) -0.0008(4) 0.0164(4) 0.0063(4)
C13 0.0301(5) 0.0424(7) 0.0382(5) 0.0017(5) 0.0218(4) 0.0064(4)
C14 0.0220(4) 0.0385(6) 0.0362(5) 0.0012(4) 0.0145(4) -0.0009(4)
C15 0.0208(4) 0.0242(4) 0.0250(4) 0.0015(3) 0.0095(3) -0.0015(3)
C16 0.0299(4) 0.0280(5) 0.0196(4) -0.0021(3) 0.0045(3) -0.0006(4)
C17 0.0518(7) 0.0281(6) 0.0297(5) -0.0041(4) 0.0022(5) -0.0016(5)
C18 0.0411(6) 0.0358(6) 0.0297(5) 0.0033(4) -0.0035(4) 0.0039(5)
C19 0.0252(4) 0.0271(5) 0.0278(4) -0.0017(3) 0.0083(3) -0.0073(4)
C20 0.0293(5) 0.0515(8) 0.0356(5) -0.0030(5) 0.0031(4) -0.0078(5)
C21 0.0599(9) 0.0280(6) 0.0436(7) -0.0023(5) 0.0087(6) -0.0149(6)
C22 0.0179(3) 0.0154(4) 0.0200(3) 0.0012(3) 0.0065(3) 0.0003(3)
C23 0.0230(4) 0.0195(4) 0.0226(4) 0.0042(3) 0.0056(3) 0.0001(3)
C24 0.0249(4) 0.0226(5) 0.0367(5) 0.0112(4) 0.0073(4) 0.0009(3)
C25 0.0259(4) 0.0161(4) 0.0506(6) 0.0052(4) 0.0150(4) 0.0004(3)
C26 0.0260(4) 0.0182(4) 0.0408(5) -0.0052(4) 0.0158(4) -0.0049(3)
C27 0.0191(3) 0.0190(4) 0.0248(4) -0.0036(3) 0.0089(3) -0.0038(3)
C28 0.0451(6) 0.0280(5) 0.0194(4) 0.0028(3) 0.0042(4) -0.0013(4)
C29 0.0795(12) 0.0591(10) 0.0286(6) 0.0021(6) 0.0232(7) -0.0011(9)
C30 0.0484(7) 0.0396(7) 0.0317(5) 0.0077(5) -0.0098(5) -0.0086(6)
C31 0.0301(5) 0.0291(5) 0.0220(4) -0.0048(3) 0.0055(3) -0.0096(4)
C32 0.0286(5) 0.0472(8) 0.0347(5) 0.0011(5) 0.0006(4) -0.0026(5)
C33 0.0501(7) 0.0561(9) 0.0314(5) -0.0213(6) 0.0136(5) -0.0174(6)
C34 0.0257(4) 0.0267(5) 0.0204(3) -0.0013(3) 0.0041(3) -0.0028(4)
C35 0.0165(3) 0.0275(5) 0.0235(4) 0.0035(3) 0.0024(3) 0.0022(3)
C36 0.0188(4) 0.0219(4) 0.0269(4) 0.0053(3) 0.0068(3) 0.0070(3)
C37 0.0247(4) 0.0191(4) 0.0258(4) 0.0009(3) 0.0112(3) 0.0045(3)

loop_
_atom_type_symbol
_atom_type_description
_atom_type_scat_dispersion_real
_atom_type_scat_dispersion_imag
_atom_type_scat_source
C C 0.0033 0.0016 'International Tables Vol C Tables 4.2.6.8 and 6.1.1.4'
H H 0.0000 0.0000 'International Tables Vol C Tables 4.2.6.8 and 6.1.1.4'
N N 0.0061 0.0033 'International Tables Vol C Tables 4.2.6.8 and 6.1.1.4'
Fe Fe 0.3463 0.8444 'International Tables Vol C Tables 4.2.6.8 and 6.1.1.4'

loop_
_geom_angle_atom_site_label_1
_geom_angle_atom_site_label_2
_geom_angle_atom_site_label_3
_geom_angle
N2 Fe1 N3 79.17(3)
N2 Fe1 N1 78.85(3)
N3 Fe1 N1 153.32(3)
N2 Fe1 C36 167.52(3)
N3 Fe1 C36 90.27(3)
N1 Fe1 C36 113.02(3)
N2 Fe1 C35 139.47(4)
N3 Fe1 C35 115.17(3)
N1 Fe1 C35 91.43(3)
C36 Fe1 C35 40.74(4)
N2 Fe1 C34 105.16(4)
N3 Fe1 C34 98.42(3)
N1 Fe1 C34 101.79(4)
C36 Fe1 C34 69.57(4)
C35 Fe1 C34 38.12(4)
N2 Fe1 C37 149.56(3)
N3 Fe1 C37 97.98(3)
N1 Fe1 C37 93.36(3)
C36 Fe1 C37 38.08(4)
C35 Fe1 C37 69.29(4)
C34 Fe1 C37 105.23(4)
C2 N1 C10 116.90(7)
C2 N1 Fe1 115.32(6)
C10 N1 Fe1 127.78(6)
C3 N2 C7 119.34(7)
C3 N2 Fe1 120.88(6)
C7 N2 Fe1 119.72(6)
C8 N3 C22 117.49(7)
C8 N3 Fe1 115.81(6)
C22 N3 Fe1 126.35(6)
N1 C2 C3 113.51(7)
N1 C2 C1 126.04(8)
C3 C2 C1 120.37(8)
N2 C3 C4 121.18(8)
N2 C3 C2 110.98(7)
C4 C3 C2 127.82(8)
C5 C4 C3 119.58(8)
C6 C5 C4 119.40(8)
C5 C6 C7 119.94(8)
N2 C7 C6 120.38(8)
N2 C7 C8 110.92(7)
C6 C7 C8 128.58(8)
N3 C8 C7 112.87(7)
N3 C8 C9 125.19(9)
C7 C8 C9 121.91(8)
C11 C10 C15 120.97(8)
C11 C10 N1 118.92(8)
C15 C10 N1 120.09(8)
C12 C11 C10 118.33(9)
C12 C11 C16 119.05(9)
C10 C11 C16 122.51(8)
C13 C12 C11 121.17(10)
C14 C13 C12 120.04(10)
C13 C14 C15 121.47(10)
C14 C15 C10 117.96(9)
C14 C15 C19 118.52(9)
C10 C15 C19 123.49(8)
C11 C16 C18 109.62(9)
C11 C16 C17 113.41(10)
C18 C16 C17 108.82(9)
C15 C19 C21 110.93(9)
C15 C19 C20 112.32(10)
C21 C19 C20 109.04(10)
C23 C22 C27 120.59(8)
C23 C22 N3 121.76(8)
C27 C22 N3 117.59(7)
C24 C23 C22 118.46(9)
C24 C23 C28 118.56(9)
C22 C23 C28 122.98(9)
C25 C24 C23 121.41(10)
C24 C25 C26 119.79(10)
C25 C26 C27 121.55(10)
C26 C27 C22 118.13(9)
C26 C27 C31 120.22(9)
C22 C27 C31 121.61(9)
C23 C28 C30 111.40(11)
C23 C28 C29 110.91(11)
C30 C28 C29 109.60(11)
C27 C31 C33 113.03(11)
C27 C31 C32 110.76(9)
C33 C31 C32 109.26(10)
C35 C34 Fe1 66.17(5)
C34 C35 C36 117.97(9)
C34 C35 Fe1 75.71(6)
C36 C35 Fe1 69.37(5)
C37 C36 C35 118.15(9)
C37 C36 Fe1 76.66(5)
C35 C36 Fe1 69.89(5)
C36 C37 Fe1 65.26(5)

loop_
_geom_bond_atom_site_label_1
_geom_bond_atom_site_label_2
_geom_bond_distance
Fe1 N2 1.8411(7)
Fe1 N3 1.9656(7)
Fe1 N1 2.0049(7)
Fe1 C36 2.0496(9)
Fe1 C35 2.0565(9)
Fe1 C34 2.1785(9)
Fe1 C37 2.1958(9)
N1 C2 1.3324(11)
N1 C10 1.4442(11)
N2 C3 1.3718(11)
N2 C7 1.3768(11)
N3 C8 1.3424(11)
N3 C22 1.4354(11)
C1 C2 1.4956(13)
C2 C3 1.4219(12)
C3 C4 1.3899(12)
C4 C5 1.3896(13)
C5 C6 1.3873(14)
C6 C7 1.3970(12)
C7 C8 1.4136(12)
C8 C9 1.4970(13)
C10 C11 1.4079(12)
C10 C15 1.4095(13)
C11 C12 1.3924(14)
C11 C16 1.5160(14)
C12 C13 1.3785(17)
C13 C14 1.3762(17)
C14 C15 1.3945(14)
C15 C19 1.5177(14)
C16 C18 1.5239(15)
C16 C17 1.5311(17)
C19 C21 1.5282(18)
C19 C20 1.5398(16)
C22 C23 1.4080(12)
C22 C27 1.4116(12)
C23 C24 1.3969(14)
C23 C28 1.5166(15)
C24 C25 1.3705(17)
C25 C26 1.3826(16)
C26 C27 1.3932(14)
C27 C31 1.5195(14)
C28 C30 1.5339(19)
C28 C29 1.5345(19)
C31 C33 1.5253(17)
C31 C32 1.5307(17)
C34 C35 1.3877(14)
C35 C36 1.4293(14)
C36 C37 1.3917(13)
